data_7132812
loop_
_publ_author_name
'Campbell, Aaron D. G.'
'Roper, Natalie J.'
'Waddell, Paul G.'
'Wills, Corinne'
'Dixon, Casey M.'
'Denton, Ross M.'
'Ermanis, Kristaps'
'Armstrong, Roly J.'

_publ_section_title
;
 Synthesis, structure and stereodynamics of atropisomeric
 <i>N</i>-chloroamides.
;
_journal_issue 28
_journal_name_full 'Chemical communications (Cambridge, England)'
_journal_page_first 3818
_journal_page_last 3821
_journal_paper_doi 10.1039/d4cc00268g
_journal_volume 60
_journal_year 2024
_chemical_formula_moiety 'C17 H24 Cl N O'
_chemical_formula_sum 'C17 H24 Cl N O'
_chemical_formula_weight 293.82
_space_group_crystal_system monoclinic
_space_group_IT_number 14
_space_group_name_Hall '-P 2yn'
_space_group_name_H-M_alt 'P 1 21/n 1'
_atom_sites_solution_hydrogens geom
_atom_sites_solution_primary dual
_audit_creation_date 2023-01-17
_audit_creation_method
;
Olex2 1.3
(compiled 2020.12.01 svn.r5f60950 for OlexSys, GUI svn.r6408)
;
_audit_update_record
;
2023-11-13 deposited with the CCDC.	2024-03-08 downloaded from the CCDC.
;
_cell_angle_alpha 90
_cell_angle_beta 94.528(2)
_cell_angle_gamma 90
_cell_formula_units_Z 4
_cell_length_a 9.22350(10)
_cell_length_b 7.00790(10)
_cell_length_c 25.1221(4)
_cell_measurement_reflns_used 9289
_cell_measurement_temperature 150.0(2)
_cell_measurement_theta_max 76.5450
_cell_measurement_theta_min 3.5210
_cell_volume 1618.76(4)
_computing_cell_refinement 'CrysAlisPro 1.171.42.73a (Rigaku OD, 2022)'
_computing_data_collection 'CrysAlisPro 1.171.42.73a (Rigaku OD, 2022)'
_computing_data_reduction 'CrysAlisPro 1.171.42.73a (Rigaku OD, 2022)'
_computing_molecular_graphics 'Olex2 1.3 (Dolomanov et al., 2009)'
_computing_publication_material 'Olex2 1.3 (Dolomanov et al., 2009)'
_computing_structure_refinement 'XL  (Sheldrick, 2008)'
_computing_structure_solution 'SHELXT 2014/5 (Sheldrick, 2014)'
_diffrn_ambient_environment N~2~
_diffrn_ambient_temperature 150.0(2)
_diffrn_detector 'Hybrid Pixel Array Detector'
_diffrn_detector_area_resol_mean 10.0000
_diffrn_detector_type 'HyPix-Arc 100'
_diffrn_measured_fraction_theta_full 1.000
_diffrn_measured_fraction_theta_max 0.939
_diffrn_measurement_details
;
List of Runs (angles in degrees, time in seconds):

  # Type    Start    End  Width  t~exp~   \w     \q     \k     \f   Frames
#--------------------------------------------------------------------------
  1  \w   -161.00 -66.00   0.50    0.57    --  -92.01 -75.00  11.00  190
  2  \w    -71.00 -17.00   0.50    0.57    --  -92.01  61.00 -30.00  108
  3  \w    -51.00 -14.00   0.50    0.57    --  -92.01  45.00 120.00   74
  4  \w    -98.00 -23.00   0.50    0.57    --  -92.01  75.00 139.00  150
  5  \w    -75.00  20.00   0.50    0.57    --  -49.76  75.00 139.00  190
  6  \w     22.00  96.00   0.50    0.57    --   48.76  77.00  30.00  148
  7  \w     29.00 124.00   0.50    0.57    --   48.76  57.00 -90.00  190
  8  \w     23.00 118.00   0.50    0.57    --   48.76  75.00 139.00  190
  9  \w     75.00 176.00   0.50    0.57    --   96.11  30.00  90.00  202
 10  \w     82.00 177.00   0.50    0.57    --  108.00  75.00 139.00  190
 11  \w     71.00 165.00   0.50    0.57    --   96.11  75.00 139.00  188
 12  \w     74.00 121.00   0.50    0.57    --   48.76 125.00  60.00   94
 13  \w     34.00  71.00   0.50    0.57    --  108.00 -61.00  60.00   74
 14  \w     39.00  98.00   0.50    0.57    --  108.00 -75.00  11.00  118
 15  \w     27.00  98.00   0.50    0.57    --   96.11 -75.00  11.00  142
 16  \w     40.00 105.00   0.50    0.57    --  108.00 -77.00-150.00  130
 17  \w     18.00  51.00   0.50    0.57    --   96.11 -45.00-180.00   66
 18  \w     18.00  51.00   0.50    0.57    --   96.11 -45.00-150.00   66
 19  \w     18.00  51.00   0.50    0.57    --   96.11 -45.00   0.00   66
 20  \w    -20.00  75.00   0.50    0.57    --   48.76 -75.00  11.00  190
 21  \w     34.00  71.00   0.50    0.57    --  108.00 -61.00 150.00   74
;
_diffrn_measurement_device 'four-circle diffractometer'
_diffrn_measurement_device_type 'XtaLAB Synergy, Single source at home/near, HyPix-Arc 100'
_diffrn_measurement_method '\w scans'
_diffrn_orient_matrix_type 'CrysAlisPro convention (1999,Acta A55,543-557)'
_diffrn_orient_matrix_UB_11 -0.1474226000
_diffrn_orient_matrix_UB_12 0.0459158000
_diffrn_orient_matrix_UB_13 0.0218874000
_diffrn_orient_matrix_UB_21 -0.0166958000
_diffrn_orient_matrix_UB_22 0.1751677000
_diffrn_orient_matrix_UB_23 -0.0370281000
_diffrn_orient_matrix_UB_31 -0.0777858000
_diffrn_orient_matrix_UB_32 -0.1246062000
_diffrn_orient_matrix_UB_33 -0.0439977000
_diffrn_radiation_monochromator graphite
_diffrn_radiation_probe x-ray
_diffrn_radiation_type 'Cu K\a'
_diffrn_radiation_wavelength 1.54184
_diffrn_reflns_av_R_equivalents 0.0309
_diffrn_reflns_av_unetI/netI 0.0237
_diffrn_reflns_Laue_measured_fraction_full 1.000
_diffrn_reflns_Laue_measured_fraction_max 0.939
_diffrn_reflns_limit_h_max 11
_diffrn_reflns_limit_h_min -11
_diffrn_reflns_limit_k_max 6
_diffrn_reflns_limit_k_min -8
_diffrn_reflns_limit_l_max 31
_diffrn_reflns_limit_l_min -30
_diffrn_reflns_number 15611
_diffrn_reflns_point_group_measured_fraction_full 1.000
_diffrn_reflns_point_group_measured_fraction_max 0.939
_diffrn_reflns_theta_full 67.684
_diffrn_reflns_theta_max 78.336
_diffrn_reflns_theta_min 3.530
_diffrn_source 'fine-focus sealed X-ray tube'
_diffrn_source_type 'Enhance (Cu) X-ray Source'
_exptl_absorpt_coefficient_mu 2.041
_exptl_absorpt_correction_T_max 1.000
_exptl_absorpt_correction_T_min 0.814
_exptl_absorpt_correction_type gaussian
_exptl_absorpt_process_details
;
CrysAlisPro 1.171.42.73a (Rigaku Oxford Diffraction, 2022)
Numerical absorption correction based on gaussian integration over
a multifaceted crystal model
Empirical absorption correction using spherical harmonics,
implemented in SCALE3 ABSPACK scaling algorithm.
;
_exptl_crystal_colour colourless
_exptl_crystal_colour_primary colourless
_exptl_crystal_density_diffrn 1.206
_exptl_crystal_description block
_exptl_crystal_F_000 632
_exptl_crystal_size_max 0.1
_exptl_crystal_size_mid 0.08
_exptl_crystal_size_min 0.03
_refine_diff_density_max 0.517
_refine_diff_density_min -0.272
_refine_diff_density_rms 0.041
_refine_ls_extinction_method none
_refine_ls_goodness_of_fit_ref 1.044
_refine_ls_hydrogen_treatment constr
_refine_ls_matrix_type full
_refine_ls_number_parameters 184
_refine_ls_number_reflns 3262
_refine_ls_number_restraints 0
_refine_ls_restrained_S_all 1.044
_refine_ls_R_factor_all 0.0433
_refine_ls_R_factor_gt 0.0368
_refine_ls_shift/su_max 0.000
_refine_ls_shift/su_mean 0.000
_refine_ls_structure_factor_coef Fsqd
_refine_ls_weighting_details 'w=1/[\s^2^(Fo^2^)+(0.0518P)^2^+0.5182P] where P=(Fo^2^+2Fc^2^)/3'
_refine_ls_weighting_scheme calc
_refine_ls_wR_factor_gt 0.0961
_refine_ls_wR_factor_ref 0.1014
_reflns_Friedel_coverage 0.000
_reflns_number_gt 2836
_reflns_number_total 3262
_reflns_threshold_expression 'I > 2\s(I)'
_cod_data_source_file d4cc00268g3.cif
_cod_data_source_block rja230007_fa
_cod_depositor_comments 'Adding full bibliography for 7132810--7132818.cif.'
_cod_database_code 7132812
_shelx_shelxl_version_number 2018/3
_chemical_oxdiff_formula 'C17 H24 Cl1 N1 O1'
_shelx_space_group_comment
;
The symmetry employed for this shelxl refinement is uniquely defined
by the following loop, which should always be used as a source of
symmetry information in preference to the above space-group names.
They are only intended as comments.
;
_shelx_estimated_absorpt_t_max 0.941
_shelx_estimated_absorpt_t_min 0.822
_reflns_odcompleteness_completeness 99.97
_reflns_odcompleteness_iscentric 1
_reflns_odcompleteness_theta 66.97
_olex2_refinement_description
;
1. Fixed Uiso
 At 1.2 times of:
  All C(H) groups, All C(H,H) groups
 At 1.5 times of:
  All C(H,H,H) groups
2.a Ternary CH refined with riding coordinates:
 C2(H2)
2.b Secondary CH2 refined with riding coordinates:
 C3(H3A,H3B), C4(H4A,H4B), C5(H5A,H5B), C6(H6A,H6B), C7(H7A,H7B)
2.c Aromatic/amide H refined with riding coordinates:
 C10(H10), C11(H11), C12(H12), C13(H13)
2.d Idealised Me refined as rotating group:
 C15(H15A,H15B,H15C), C16(H16A,H16B,H16C), C17(H17A,H17B,H17C)
;
_olex2_submission_special_instructions 'No special instructions were received'
_oxdiff_exptl_absorpt_empirical_details
;
Empirical correction (ABSPACK) includes:
- Absorption correction using spherical harmonics
- Frame scaling
;
_oxdiff_exptl_absorpt_empirical_full_max 1.348
_oxdiff_exptl_absorpt_empirical_full_min 0.598

loop_
_space_group_symop_operation_xyz
'x, y, z'
'-x+1/2, y+1/2, -z+1/2'
'-x, -y, -z'
'x-1/2, -y-1/2, z-1/2'

loop_
_atom_site_label
_atom_site_type_symbol
_atom_site_fract_x
_atom_site_fract_y
_atom_site_fract_z
_atom_site_U_iso_or_equiv
_atom_site_adp_type
_atom_site_occupancy
_atom_site_site_symmetry_order
_atom_site_calc_flag
_atom_site_refinement_flags_posn
_atom_site_refinement_flags_adp
_atom_site_refinement_flags_occupancy
_atom_site_disorder_assembly
_atom_site_disorder_group
Cl1 Cl 0.37978(4) 1.08840(6) 0.27942(2) 0.03562(13) Uani 1 1 d . . . . .
O1 O 0.15912(11) 0.88698(17) 0.32519(5) 0.0394(3) Uani 1 1 d . . . . .
N1 N 0.40644(13) 0.91080(18) 0.32752(4) 0.0277(3) Uani 1 1 d . . . . .
C1 C 0.27778(15) 0.8262(2) 0.34131(6) 0.0291(3) Uani 1 1 d . . . . .
C2 C 0.29564(15) 0.6636(2) 0.38128(6) 0.0296(3) Uani 1 1 d . . . . .
H2 H 0.401603 0.639052 0.390145 0.036 Uiso 1 1 calc R U . . .
C3 C 0.22524(17) 0.7206(3) 0.43228(6) 0.0366(4) Uani 1 1 d . . . . .
H3A H 0.276616 0.832890 0.448563 0.044 Uiso 1 1 calc R U . . .
H3B H 0.122634 0.757129 0.423059 0.044 Uiso 1 1 calc R U . . .
C4 C 0.2310(2) 0.5576(3) 0.47245(7) 0.0481(4) Uani 1 1 d . . . . .
H4A H 0.333693 0.529288 0.484275 0.058 Uiso 1 1 calc R U . . .
H4B H 0.181008 0.596617 0.504156 0.058 Uiso 1 1 calc R U . . .
C5 C 0.1591(2) 0.3794(3) 0.44827(7) 0.0505(5) Uani 1 1 d . . . . .
H5A H 0.054202 0.403915 0.439593 0.061 Uiso 1 1 calc R U . . .
H5B H 0.168630 0.274031 0.474571 0.061 Uiso 1 1 calc R U . . .
C6 C 0.2290(2) 0.3208(3) 0.39778(7) 0.0476(4) Uani 1 1 d . . . . .
H6A H 0.331446 0.283902 0.407115 0.057 Uiso 1 1 calc R U . . .
H6B H 0.177256 0.208496 0.381705 0.057 Uiso 1 1 calc R U . . .
C7 C 0.22389(18) 0.4827(2) 0.35731(6) 0.0367(4) Uani 1 1 d . . . . .
H7A H 0.121353 0.510455 0.345140 0.044 Uiso 1 1 calc R U . . .
H7B H 0.274570 0.442759 0.325842 0.044 Uiso 1 1 calc R U . . .
C8 C 0.53391(15) 0.7960(2) 0.31901(5) 0.0275(3) Uani 1 1 d . . . . .
C9 C 0.66795(15) 0.8236(2) 0.34872(5) 0.0282(3) Uani 1 1 d . . . . .
C10 C 0.78042(16) 0.7039(2) 0.33448(6) 0.0354(3) Uani 1 1 d . . . . .
H10 H 0.873342 0.715899 0.353362 0.042 Uiso 1 1 calc R U . . .
C11 C 0.76263(19) 0.5694(2) 0.29435(7) 0.0414(4) Uani 1 1 d . . . . .
H11 H 0.842692 0.492563 0.286076 0.050 Uiso 1 1 calc R U . . .
C12 C 0.62910(19) 0.5458(2) 0.26615(7) 0.0411(4) Uani 1 1 d . . . . .
H12 H 0.616070 0.452469 0.238769 0.049 Uiso 1 1 calc R U . . .
C13 C 0.51512(17) 0.6606(2) 0.27855(6) 0.0338(3) Uani 1 1 d . . . . .
H13 H 0.422843 0.647069 0.259286 0.041 Uiso 1 1 calc R U . . .
C14 C 0.69546(15) 0.9744(2) 0.39298(6) 0.0313(3) Uani 1 1 d . . . . .
C15 C 0.85193(17) 0.9611(3) 0.41905(7) 0.0454(4) Uani 1 1 d . . . . .
H15A H 0.869064 0.832712 0.433707 0.068 Uiso 1 1 calc R U . . .
H15B H 0.865418 1.055233 0.447855 0.068 Uiso 1 1 calc R U . . .
H15C H 0.920879 0.986771 0.392181 0.068 Uiso 1 1 calc R U . . .
C16 C 0.59324(18) 0.9452(3) 0.43763(6) 0.0415(4) Uani 1 1 d . . . . .
H16A H 0.492427 0.965269 0.423357 0.062 Uiso 1 1 calc R U . . .
H16B H 0.617772 1.036652 0.466446 0.062 Uiso 1 1 calc R U . . .
H16C H 0.604262 0.814963 0.451590 0.062 Uiso 1 1 calc R U . . .
C17 C 0.6757(2) 1.1750(2) 0.36980(7) 0.0444(4) Uani 1 1 d . . . . .
H17A H 0.738090 1.190828 0.340289 0.067 Uiso 1 1 calc R U . . .
H17B H 0.702507 1.269363 0.397639 0.067 Uiso 1 1 calc R U . . .
H17C H 0.573844 1.193502 0.356592 0.067 Uiso 1 1 calc R U . . .

loop_
_atom_site_aniso_label
_atom_site_aniso_U_11
_atom_site_aniso_U_22
_atom_site_aniso_U_33
_atom_site_aniso_U_23
_atom_site_aniso_U_13
_atom_site_aniso_U_12
Cl1 0.0401(2) 0.0362(2) 0.0304(2) 0.00724(15) 0.00144(14) 0.00435(16)
O1 0.0288(5) 0.0419(7) 0.0466(6) 0.0067(5) -0.0024(4) 0.0028(5)
N1 0.0303(6) 0.0298(6) 0.0231(6) 0.0033(5) 0.0018(4) 0.0029(5)
C1 0.0294(7) 0.0312(8) 0.0266(7) -0.0048(6) 0.0016(5) 0.0015(6)
C2 0.0282(7) 0.0333(8) 0.0277(7) 0.0007(6) 0.0038(5) 0.0021(6)
C3 0.0361(8) 0.0438(9) 0.0305(7) -0.0056(7) 0.0067(6) -0.0017(7)
C4 0.0517(10) 0.0645(12) 0.0291(8) 0.0025(8) 0.0089(7) -0.0046(9)
C5 0.0586(11) 0.0524(11) 0.0421(9) 0.0119(9) 0.0136(8) -0.0075(9)
C6 0.0621(11) 0.0355(9) 0.0463(10) 0.0052(8) 0.0117(8) -0.0015(8)
C7 0.0475(9) 0.0323(8) 0.0310(8) -0.0025(7) 0.0073(6) -0.0002(7)
C8 0.0319(7) 0.0269(7) 0.0247(6) 0.0020(6) 0.0077(5) 0.0018(6)
C9 0.0304(7) 0.0283(7) 0.0267(7) 0.0065(6) 0.0071(5) -0.0003(6)
C10 0.0323(7) 0.0343(8) 0.0409(8) 0.0107(7) 0.0117(6) 0.0044(7)
C11 0.0456(9) 0.0296(8) 0.0525(10) 0.0053(7) 0.0257(8) 0.0071(7)
C12 0.0555(10) 0.0309(8) 0.0399(9) -0.0055(7) 0.0223(7) -0.0034(8)
C13 0.0403(8) 0.0327(8) 0.0293(7) -0.0021(6) 0.0089(6) -0.0037(7)
C14 0.0307(7) 0.0375(8) 0.0256(7) 0.0006(6) 0.0015(5) -0.0028(7)
C15 0.0332(8) 0.0636(12) 0.0391(9) 0.0014(9) 0.0003(6) -0.0065(8)
C16 0.0375(8) 0.0598(11) 0.0272(7) -0.0072(7) 0.0036(6) -0.0062(8)
C17 0.0570(10) 0.0337(9) 0.0416(9) -0.0035(7) -0.0011(7) -0.0049(8)

loop_
_atom_type_symbol
_atom_type_description
_atom_type_scat_dispersion_real
_atom_type_scat_dispersion_imag
_atom_type_scat_source
C C 0.0181 0.0091 'International Tables Vol C Tables 4.2.6.8 and 6.1.1.4'
H H 0.0000 0.0000 'International Tables Vol C Tables 4.2.6.8 and 6.1.1.4'
Cl Cl 0.3639 0.7018 'International Tables Vol C Tables 4.2.6.8 and 6.1.1.4'
N N 0.0311 0.0180 'International Tables Vol C Tables 4.2.6.8 and 6.1.1.4'
O O 0.0492 0.0322 'International Tables Vol C Tables 4.2.6.8 and 6.1.1.4'

loop_
_exptl_crystal_face_index_h
_exptl_crystal_face_index_k
_exptl_crystal_face_index_l
_exptl_crystal_face_perp_dist
1 0 -1 0.0134
-1 0 1 0.0134
0 1 0 0.0417
0 -1 0 0.0417
0 0 1 0.0382
0 0 -1 0.0532

loop_
_geom_angle_atom_site_label_1
_geom_angle_atom_site_label_2
_geom_angle_atom_site_label_3
_geom_angle
_geom_angle_site_symmetry_1
_geom_angle_site_symmetry_3
_geom_angle_publ_flag
C1 N1 Cl1 113.61(9) . . ?
C1 N1 C8 121.01(12) . . ?
C8 N1 Cl1 111.44(9) . . ?
O1 C1 N1 122.04(14) . . ?
O1 C1 C2 122.12(13) . . ?
N1 C1 C2 115.67(12) . . ?
C1 C2 H2 109.2 . . ?
C1 C2 C3 109.01(12) . . ?
C1 C2 C7 109.88(12) . . ?
C3 C2 H2 109.2 . . ?
C7 C2 H2 109.2 . . ?
C7 C2 C3 110.22(12) . . ?
C2 C3 H3A 109.4 . . ?
C2 C3 H3B 109.4 . . ?
H3A C3 H3B 108.0 . . ?
C4 C3 C2 111.29(14) . . ?
C4 C3 H3A 109.4 . . ?
C4 C3 H3B 109.4 . . ?
C3 C4 H4A 109.4 . . ?
C3 C4 H4B 109.4 . . ?
H4A C4 H4B 108.0 . . ?
C5 C4 C3 111.15(14) . . ?
C5 C4 H4A 109.4 . . ?
C5 C4 H4B 109.4 . . ?
C4 C5 H5A 109.5 . . ?
C4 C5 H5B 109.5 . . ?
C4 C5 C6 110.75(15) . . ?
H5A C5 H5B 108.1 . . ?
C6 C5 H5A 109.5 . . ?
C6 C5 H5B 109.5 . . ?
C5 C6 H6A 109.4 . . ?
C5 C6 H6B 109.4 . . ?
H6A C6 H6B 108.0 . . ?
C7 C6 C5 111.27(15) . . ?
C7 C6 H6A 109.4 . . ?
C7 C6 H6B 109.4 . . ?
C2 C7 H7A 109.3 . . ?
C2 C7 H7B 109.3 . . ?
C6 C7 C2 111.40(13) . . ?
C6 C7 H7A 109.3 . . ?
C6 C7 H7B 109.3 . . ?
H7A C7 H7B 108.0 . . ?
C9 C8 N1 122.23(13) . . ?
C13 C8 N1 115.40(12) . . ?
C13 C8 C9 122.35(13) . . ?
C8 C9 C14 124.42(13) . . ?
C10 C9 C8 114.80(14) . . ?
C10 C9 C14 120.77(13) . . ?
C9 C10 H10 118.4 . . ?
C11 C10 C9 123.18(15) . . ?
C11 C10 H10 118.4 . . ?
C10 C11 H11 119.8 . . ?
C10 C11 C12 120.39(15) . . ?
C12 C11 H11 119.8 . . ?
C11 C12 H12 120.7 . . ?
C13 C12 C11 118.64(15) . . ?
C13 C12 H12 120.7 . . ?
C8 C13 H13 119.7 . . ?
C12 C13 C8 120.65(15) . . ?
C12 C13 H13 119.7 . . ?
C15 C14 C9 111.15(13) . . ?
C16 C14 C9 111.13(12) . . ?
C16 C14 C15 106.88(12) . . ?
C17 C14 C9 110.38(12) . . ?
C17 C14 C15 107.31(14) . . ?
C17 C14 C16 109.86(14) . . ?
C14 C15 H15A 109.5 . . ?
C14 C15 H15B 109.5 . . ?
C14 C15 H15C 109.5 . . ?
H15A C15 H15B 109.5 . . ?
H15A C15 H15C 109.5 . . ?
H15B C15 H15C 109.5 . . ?
C14 C16 H16A 109.5 . . ?
C14 C16 H16B 109.5 . . ?
C14 C16 H16C 109.5 . . ?
H16A C16 H16B 109.5 . . ?
H16A C16 H16C 109.5 . . ?
H16B C16 H16C 109.5 . . ?
C14 C17 H17A 109.5 . . ?
C14 C17 H17B 109.5 . . ?
C14 C17 H17C 109.5 . . ?
H17A C17 H17B 109.5 . . ?
H17A C17 H17C 109.5 . . ?
H17B C17 H17C 109.5 . . ?

loop_
_geom_bond_atom_site_label_1
_geom_bond_atom_site_label_2
_geom_bond_distance
_geom_bond_site_symmetry_2
_geom_bond_publ_flag
Cl1 N1 1.7386(12) . ?
O1 C1 1.2138(17) . ?
N1 C1 1.3946(19) . ?
N1 C8 1.4540(18) . ?
C1 C2 1.519(2) . ?
C2 H2 1.0000 . ?
C2 C3 1.5343(19) . ?
C2 C7 1.531(2) . ?
C3 H3A 0.9900 . ?
C3 H3B 0.9900 . ?
C3 C4 1.522(2) . ?
C4 H4A 0.9900 . ?
C4 H4B 0.9900 . ?
C4 C5 1.518(3) . ?
C5 H5A 0.9900 . ?
C5 H5B 0.9900 . ?
C5 C6 1.524(3) . ?
C6 H6A 0.9900 . ?
C6 H6B 0.9900 . ?
C6 C7 1.521(2) . ?
C7 H7A 0.9900 . ?
C7 H7B 0.9900 . ?
C8 C9 1.406(2) . ?
C8 C13 1.392(2) . ?
C9 C10 1.402(2) . ?
C9 C14 1.540(2) . ?
C10 H10 0.9500 . ?
C10 C11 1.380(2) . ?
C11 H11 0.9500 . ?
C11 C12 1.381(3) . ?
C12 H12 0.9500 . ?
C12 C13 1.379(2) . ?
C13 H13 0.9500 . ?
C14 C15 1.540(2) . ?
C14 C16 1.535(2) . ?
C14 C17 1.527(2) . ?
C15 H15A 0.9800 . ?
C15 H15B 0.9800 . ?
C15 H15C 0.9800 . ?
C16 H16A 0.9800 . ?
C16 H16B 0.9800 . ?
C16 H16C 0.9800 . ?
C17 H17A 0.9800 . ?
C17 H17B 0.9800 . ?
C17 H17C 0.9800 . ?

loop_
_geom_torsion_atom_site_label_1
_geom_torsion_atom_site_label_2
_geom_torsion_atom_site_label_3
_geom_torsion_atom_site_label_4
_geom_torsion
_geom_torsion_site_symmetry_1
_geom_torsion_site_symmetry_2
_geom_torsion_site_symmetry_3
_geom_torsion_site_symmetry_4
_geom_torsion_publ_flag
Cl1 N1 C1 O1 -7.56(18) . . . . ?
Cl1 N1 C1 C2 177.22(9) . . . . ?
Cl1 N1 C8 C9 100.67(13) . . . . ?
Cl1 N1 C8 C13 -77.72(14) . . . . ?
O1 C1 C2 C3 -58.71(18) . . . . ?
O1 C1 C2 C7 62.18(18) . . . . ?
N1 C1 C2 C3 116.50(14) . . . . ?
N1 C1 C2 C7 -122.61(13) . . . . ?
N1 C8 C9 C10 -178.47(12) . . . . ?
N1 C8 C9 C14 0.3(2) . . . . ?
N1 C8 C13 C12 178.78(13) . . . . ?
C1 N1 C8 C9 -121.75(15) . . . . ?
C1 N1 C8 C13 59.85(17) . . . . ?
C1 C2 C3 C4 176.22(13) . . . . ?
C1 C2 C7 C6 -175.47(13) . . . . ?
C2 C3 C4 C5 -56.55(19) . . . . ?
C3 C2 C7 C6 -55.31(17) . . . . ?
C3 C4 C5 C6 56.4(2) . . . . ?
C4 C5 C6 C7 -56.2(2) . . . . ?
C5 C6 C7 C2 56.0(2) . . . . ?
C7 C2 C3 C4 55.54(17) . . . . ?
C8 N1 C1 O1 -144.30(14) . . . . ?
C8 N1 C1 C2 40.48(17) . . . . ?
C8 C9 C10 C11 0.3(2) . . . . ?
C8 C9 C14 C15 177.64(14) . . . . ?
C8 C9 C14 C16 58.74(19) . . . . ?
C8 C9 C14 C17 -63.41(18) . . . . ?
C9 C8 C13 C12 0.4(2) . . . . ?
C9 C10 C11 C12 -0.6(2) . . . . ?
C10 C9 C14 C15 -3.69(19) . . . . ?
C10 C9 C14 C16 -122.59(15) . . . . ?
C10 C9 C14 C17 115.26(15) . . . . ?
C10 C11 C12 C13 0.7(2) . . . . ?
C11 C12 C13 C8 -0.6(2) . . . . ?
C13 C8 C9 C10 -0.2(2) . . . . ?
C13 C8 C9 C14 178.55(13) . . . . ?
C14 C9 C10 C11 -178.52(14) . . . . ?

loop_
_exptl_oxdiff_crystal_face_indexfrac_h
_exptl_oxdiff_crystal_face_indexfrac_k
_exptl_oxdiff_crystal_face_indexfrac_l
_exptl_oxdiff_crystal_face_x
_exptl_oxdiff_crystal_face_y
_exptl_oxdiff_crystal_face_z
1.0000 0.0000 -1.0000 -0.1693 0.0203 -0.0338
-1.0000 -0.0000 1.0000 0.1693 -0.0203 0.0338
0.0000 1.0000 -0.0000 0.0459 0.1752 -0.1246
-0.0000 -1.0000 0.0000 -0.0459 -0.1752 0.1246
0.0000 -0.0000 1.0000 0.0219 -0.0370 -0.0440
-0.0000 0.0000 -1.0000 -0.0219 0.0370 0.0440
